data_1538803
loop_
_publ_author_name
'Mautner, F.A.'
'Krischner, H.'
'Kratky, C.'

_publ_section_title
;
 Die Kristallstruktur eines polynuclearen Co(II)-Komplexes in Cs2 (Co3
 (N3)8)
;
_journal_name_full
;
Monatshefte fuer Chemie und verwandte Teile anderer Wissenschaften (109,1978-)
;
_journal_page_first 509
_journal_page_last 514
_journal_volume 119
_journal_year 1988
_chemical_formula_sum 'Co3 Cs2 N24'
_chemical_name_systematic 'Cs2 (Co3 (N3)8)'
_space_group_IT_number 14
_symmetry_space_group_name_Hall '-P 2yn'
_symmetry_space_group_name_H-M 'P 1 21/n 1'
_cell_angle_alpha 90
_cell_angle_beta 107.37
_cell_angle_gamma 90
_cell_formula_units_Z 2
_cell_length_a 11.238
_cell_length_b 5.684
_cell_length_c 15.426
_cell_volume 940.428
_citation_journal_id_ASTM MOCMB7
_cod_data_source_file Mautner_MOCMB7_1988_1942.cif
_cod_data_source_block Co3Cs2N24
_cod_original_cell_volume 940.4276
_cod_original_sg_symbol_Hall '-P 2ybc (x-z,y,z)'
_cod_database_code 1538803

loop_
_symmetry_equiv_pos_as_xyz
x,y,z
-x+1/2,y+1/2,-z+1/2
-x,-y,-z
x-1/2,-y-1/2,z-1/2

loop_
_atom_site_label
_atom_site_type_symbol
_atom_site_fract_x
_atom_site_fract_y
_atom_site_fract_z
_atom_site_occupancy
_atom_site_U_iso_or_equiv
N4 N-1 -0.5836 0.6701 0.0281 1 0.0
N9 N-3 -0.5964 0.1372 0.2289 1 0.0
N6 N-3 -0.7392 0.6509 0.1028 1 0.0
N1 N-1 -0.3314 0.8112 0.0611 1 0.0
N5 N+3 -0.6609 0.655 0.0672 1 0.0
Cs1 Cs+1 0.1027 0.1675 0.1541 1 0.0
Co1 Co+2 0.5 0 0 1 0.0
Co2 Co+2 -0.3937 0.5003 0.1046 1 0.0
N2 N+3 -0.2308 0.8493 0.0535 1 0.0
N12 N-3 -0.2937 0.873 0.3443 1 0.0
N7 N-1 -0.4817 0.1861 0.1233 1 0.0
N3 N-3 -0.1302 0.8719 0.0484 1 0.0
N11 N+3 -0.3443 0.7531 0.2845 1 0.0
N10 N-1 -0.4031 0.6284 0.2306 1 0.0
N8 N+3 -0.5407 0.162 0.1752 1 0.0
